data_2230158
loop_
_publ_author_name
'Shakuntala, K.'
'Foro, Sabine'
'Gowda, B. Thimme'

_publ_section_title
;
 <i>N</i>-(2-Methylphenylsulfonyl)acetamide
;
_journal_coeditor_code TK2737
_journal_issue 5
_journal_name_full 'Acta Crystallographica Section E'
_journal_page_first o1188
_journal_paper_doi 10.1107/S1600536811014218
_journal_volume 67
_journal_year 2011
_chemical_formula_iupac 'C9 H11 N O3 S'
_chemical_formula_moiety 'C9 H11 N O3 S'
_chemical_formula_sum 'C9 H11 N O3 S'
_chemical_formula_weight 213.25
_chemical_name_systematic
;
<i>N</i>-(2-Methylphenylsulfonyl)acetamide
;
_space_group_IT_number 78
_symmetry_cell_setting tetragonal
_symmetry_space_group_name_Hall 'P 4cw'
_symmetry_space_group_name_H-M 'P 43'
_atom_sites_solution_hydrogens geom
_atom_sites_solution_primary direct
_atom_sites_solution_secondary difmap
_audit_creation_method SHELXL-97
_cell_angle_alpha 90.00
_cell_angle_beta 90.00
_cell_angle_gamma 90.00
_cell_formula_units_Z 4
_cell_length_a 7.9804(5)
_cell_length_b 7.9804(5)
_cell_length_c 16.7490(10)
_cell_measurement_reflns_used 1894
_cell_measurement_temperature 293(2)
_cell_measurement_theta_max 27.80
_cell_measurement_theta_min 2.54
_cell_volume 1066.69(11)
_computing_cell_refinement
;
CrysAlis RED (Oxford Diffraction, 2009)
;
_computing_data_collection
;
CrysAlis CCD (Oxford Diffraction, 2009)
;
_computing_data_reduction
;
CrysAlis RED (Oxford Diffraction, 2009)
;
_computing_molecular_graphics 'PLATON (Spek, 2009)'
_computing_publication_material 'SHELXL97 (Sheldrick, 2008)'
_computing_structure_refinement 'SHELXL97 (Sheldrick, 2008)'
_computing_structure_solution 'SHELXS97 (Sheldrick, 2008)'
_diffrn_ambient_temperature 293(2)
_diffrn_measured_fraction_theta_full 0.998
_diffrn_measured_fraction_theta_max 0.998
_diffrn_measurement_device_type
;
Oxford Diffraction Xcalibur diffractometer
with a Sapphire CCD detector
;
_diffrn_measurement_method
;
Rotation method data acquisition using \w and \f
;
_diffrn_radiation_monochromator graphite
_diffrn_radiation_source 'fine-focus sealed tube'
_diffrn_radiation_type MoK\a
_diffrn_radiation_wavelength 0.71073
_diffrn_reflns_av_R_equivalents 0.0162
_diffrn_reflns_av_sigmaI/netI 0.0245
_diffrn_reflns_limit_h_max 5
_diffrn_reflns_limit_h_min -9
_diffrn_reflns_limit_k_max 9
_diffrn_reflns_limit_k_min -6
_diffrn_reflns_limit_l_max 20
_diffrn_reflns_limit_l_min -17
_diffrn_reflns_number 4245
_diffrn_reflns_theta_full 26.37
_diffrn_reflns_theta_max 26.37
_diffrn_reflns_theta_min 2.55
_diffrn_standards_decay_% 0
_diffrn_standards_number 0
_exptl_absorpt_coefficient_mu 0.285
_exptl_absorpt_correction_T_max 0.9666
_exptl_absorpt_correction_T_min 0.8946
_exptl_absorpt_correction_type multi-scan
_exptl_absorpt_process_details
;
(CrysAlis RED; Oxford Diffraction, 2009)
;
_exptl_crystal_colour colourless
_exptl_crystal_density_diffrn 1.328
_exptl_crystal_density_method 'not measured'
_exptl_crystal_description prism
_exptl_crystal_F_000 448
_exptl_crystal_size_max 0.40
_exptl_crystal_size_mid 0.18
_exptl_crystal_size_min 0.12
_refine_diff_density_max 0.142
_refine_diff_density_min -0.165
_refine_ls_abs_structure_details 'Flack (1983), 824 Friedel pairs'
_refine_ls_abs_structure_Flack 0.03(9)
_refine_ls_extinction_method none
_refine_ls_goodness_of_fit_ref 1.080
_refine_ls_hydrogen_treatment mixed
_refine_ls_matrix_type full
_refine_ls_number_parameters 132
_refine_ls_number_reflns 1944
_refine_ls_number_restraints 2
_refine_ls_restrained_S_all 1.079
_refine_ls_R_factor_all 0.0467
_refine_ls_R_factor_gt 0.0353
_refine_ls_shift/su_max 0.016
_refine_ls_shift/su_mean 0.001
_refine_ls_structure_factor_coef Fsqd
_refine_ls_weighting_details 'calc w=1/[\s^2^(Fo^2^)+(0.0453P)^2^+0.1227P] where P=(Fo^2^+2Fc^2^)/3'
_refine_ls_weighting_scheme calc
_refine_ls_wR_factor_gt 0.0802
_refine_ls_wR_factor_ref 0.0857
_reflns_number_gt 1690
_reflns_number_total 1944
_reflns_threshold_expression I>2\s(I)
_cod_data_source_file tk2737.cif
_cod_data_source_block I
_cod_database_code 2230158
_cod_database_fobs_code 2230158

loop_
_symmetry_equiv_pos_as_xyz
'x, y, z'
'-x, -y, z+1/2'
'-y, x, z+3/4'
'y, -x, z+1/4'

loop_
_atom_site_type_symbol
_atom_site_label
_atom_site_fract_x
_atom_site_fract_y
_atom_site_fract_z
_atom_site_U_iso_or_equiv
_atom_site_adp_type
_atom_site_calc_flag
_atom_site_refinement_flags
_atom_site_occupancy
_atom_site_disorder_assembly
_atom_site_disorder_group
C C1 0.0401(3) 0.5352(3) 0.16636(17) 0.0418(6) Uani d . 1 . .
C C2 0.0148(3) 0.3636(3) 0.15630(19) 0.0534(7) Uani d . 1 . .
C C3 -0.0178(4) 0.2719(4) 0.2248(3) 0.0758(11) Uani d . 1 . .
H H3 -0.0359 0.1571 0.2205 0.091 Uiso calc R 1 . .
C C4 -0.0243(5) 0.3456(5) 0.2992(2) 0.0844(12) Uani d . 1 . .
H H4 -0.0458 0.2805 0.3440 0.101 Uiso calc R 1 . .
C C5 0.0008(4) 0.5134(5) 0.3071(2) 0.0730(10) Uani d . 1 . .
H H5 -0.0034 0.5631 0.3573 0.088 Uiso calc R 1 . .
C C6 0.0326(4) 0.6095(4) 0.24026(19) 0.0571(7) Uani d . 1 . .
H H6 0.0490 0.7244 0.2452 0.069 Uiso calc R 1 . .
C C7 0.4165(3) 0.6071(3) 0.10946(17) 0.0462(6) Uani d . 1 . .
C C8 0.5725(3) 0.5282(5) 0.0766(2) 0.0738(10) Uani d . 1 . .
H H8A 0.6102 0.5908 0.0310 0.089 Uiso calc R 1 . .
H H8B 0.5489 0.4149 0.0608 0.089 Uiso calc R 1 . .
H H8C 0.6582 0.5283 0.1168 0.089 Uiso calc R 1 . .
C C9 0.0213(5) 0.2751(4) 0.0766(3) 0.0830(11) Uani d . 1 . .
H H9A 0.1276 0.2961 0.0517 0.100 Uiso calc R 1 . .
H H9B -0.0669 0.3162 0.0429 0.100 Uiso calc R 1 . .
H H9C 0.0075 0.1568 0.0845 0.100 Uiso calc R 1 . .
N N1 0.2818(3) 0.6051(3) 0.05903(12) 0.0413(5) Uani d D 1 . .
H H1N 0.278(3) 0.556(3) 0.0138(12) 0.050 Uiso d D 1 . .
O O1 -0.0096(3) 0.6269(3) 0.01708(12) 0.0644(6) Uani d . 1 . .
O O2 0.0971(3) 0.8346(2) 0.11214(13) 0.0632(6) Uani d . 1 . .
O O3 0.4067(2) 0.6678(3) 0.17544(11) 0.0588(5) Uani d . 1 . .
S S1 0.09057(8) 0.66608(8) 0.08490(5) 0.04393(18) Uani d . 1 . .

loop_
_atom_site_aniso_label
_atom_site_aniso_U_11
_atom_site_aniso_U_22
_atom_site_aniso_U_33
_atom_site_aniso_U_12
_atom_site_aniso_U_13
_atom_site_aniso_U_23
C1 0.0313(12) 0.0414(14) 0.0526(15) 0.0022(11) 0.0085(11) -0.0017(12)
C2 0.0416(15) 0.0414(15) 0.077(2) 0.0004(12) 0.0128(14) -0.0002(14)
C3 0.068(2) 0.0495(18) 0.110(3) 0.0058(16) 0.027(2) 0.017(2)
C4 0.078(2) 0.090(3) 0.085(3) 0.011(2) 0.030(2) 0.033(2)
C5 0.069(2) 0.098(3) 0.0526(19) 0.0076(18) 0.0181(17) 0.0058(18)
C6 0.0480(16) 0.0596(17) 0.0637(18) 0.0013(13) 0.0148(14) -0.0082(16)
C7 0.0392(14) 0.0478(14) 0.0515(17) -0.0071(11) -0.0043(11) -0.0001(13)
C8 0.0401(15) 0.102(3) 0.080(2) 0.0051(15) 0.0006(17) -0.012(2)
C9 0.084(2) 0.0521(18) 0.112(3) -0.0123(16) 0.020(2) -0.030(2)
N1 0.0379(11) 0.0493(12) 0.0366(12) -0.0012(9) 0.0021(9) -0.0061(9)
O1 0.0510(12) 0.0821(16) 0.0601(14) 0.0057(10) -0.0138(10) 0.0055(12)
O2 0.0717(13) 0.0375(10) 0.0806(15) 0.0068(9) 0.0170(11) 0.0028(10)
O3 0.0577(12) 0.0760(14) 0.0426(11) -0.0075(10) -0.0091(9) -0.0100(10)
S1 0.0385(3) 0.0424(3) 0.0509(4) 0.0049(3) 0.0006(3) 0.0015(3)

loop_
_atom_type_symbol
_atom_type_description
_atom_type_scat_dispersion_real
_atom_type_scat_dispersion_imag
_atom_type_scat_source
C C 0.0033 0.0016 'International Tables Vol C Tables 4.2.6.8 and 6.1.1.4'
H H 0.0000 0.0000 'International Tables Vol C Tables 4.2.6.8 and 6.1.1.4'
N N 0.0061 0.0033 'International Tables Vol C Tables 4.2.6.8 and 6.1.1.4'
O O 0.0106 0.0060 'International Tables Vol C Tables 4.2.6.8 and 6.1.1.4'
S S 0.1246 0.1234 'International Tables Vol C Tables 4.2.6.8 and 6.1.1.4'

loop_
_geom_angle_atom_site_label_1
_geom_angle_atom_site_label_2
_geom_angle_atom_site_label_3
_geom_angle_site_symmetry_1
_geom_angle_site_symmetry_3
_geom_angle
_geom_angle_publ_flag
C6 C1 C2 . . 121.8(3) ?
C6 C1 S1 . . 116.8(2) ?
C2 C1 S1 . . 121.4(2) ?
C3 C2 C1 . . 116.5(3) ?
C3 C2 C9 . . 119.4(3) ?
C1 C2 C9 . . 124.1(3) ?
C4 C3 C2 . . 122.0(3) ?
C4 C3 H3 . . 119.0 ?
C2 C3 H3 . . 119.0 ?
C5 C4 C3 . . 120.2(3) ?
C5 C4 H4 . . 119.9 ?
C3 C4 H4 . . 119.9 ?
C4 C5 C6 . . 119.6(3) ?
C4 C5 H5 . . 120.2 ?
C6 C5 H5 . . 120.2 ?
C1 C6 C5 . . 119.9(3) ?
C1 C6 H6 . . 120.0 ?
C5 C6 H6 . . 120.0 ?
O3 C7 N1 . . 121.2(2) ?
O3 C7 C8 . . 123.9(3) ?
N1 C7 C8 . . 114.9(3) ?
C7 C8 H8A . . 109.5 ?
C7 C8 H8B . . 109.5 ?
H8A C8 H8B . . 109.5 ?
C7 C8 H8C . . 109.5 ?
H8A C8 H8C . . 109.5 ?
H8B C8 H8C . . 109.5 ?
C2 C9 H9A . . 109.5 ?
C2 C9 H9B . . 109.5 ?
H9A C9 H9B . . 109.5 ?
C2 C9 H9C . . 109.5 ?
H9A C9 H9C . . 109.5 ?
H9B C9 H9C . . 109.5 ?
C7 N1 S1 . . 123.94(18) ?
C7 N1 H1N . . 125.3(19) ?
S1 N1 H1N . . 109.7(19) ?
O2 S1 O1 . . 119.00(13) ?
O2 S1 N1 . . 109.12(11) ?
O1 S1 N1 . . 104.10(12) ?
O2 S1 C1 . . 108.68(13) ?
O1 S1 C1 . . 110.99(13) ?
N1 S1 C1 . . 103.79(11) ?

loop_
_geom_bond_atom_site_label_1
_geom_bond_atom_site_label_2
_geom_bond_site_symmetry_2
_geom_bond_distance
_geom_bond_publ_flag
C1 C6 . 1.374(4) ?
C1 C2 . 1.395(4) ?
C1 S1 . 1.765(3) ?
C2 C3 . 1.386(5) ?
C2 C9 . 1.511(5) ?
C3 C4 . 1.378(5) ?
C3 H3 . 0.9300 ?
C4 C5 . 1.361(6) ?
C4 H4 . 0.9300 ?
C5 C6 . 1.380(5) ?
C5 H5 . 0.9300 ?
C6 H6 . 0.9300 ?
C7 O3 . 1.209(3) ?
C7 N1 . 1.367(3) ?
C7 C8 . 1.500(4) ?
C8 H8A . 0.9600 ?
C8 H8B . 0.9600 ?
C8 H8C . 0.9600 ?
C9 H9A . 0.9600 ?
C9 H9B . 0.9600 ?
C9 H9C . 0.9600 ?
N1 S1 . 1.659(2) ?
N1 H1N . 0.855(17) ?
O1 S1 . 1.424(2) ?
O2 S1 . 1.4213(19) ?

loop_
_geom_hbond_atom_site_label_D
_geom_hbond_atom_site_label_H
_geom_hbond_atom_site_label_A
_geom_hbond_site_symmetry_A
_geom_hbond_distance_DH
_geom_hbond_distance_HA
_geom_hbond_distance_DA
_geom_hbond_angle_DHA
N1 H1N O3 3_654 0.855(17) 1.946(18) 2.770(3) 162(3)

loop_
_geom_torsion_atom_site_label_1
_geom_torsion_atom_site_label_2
_geom_torsion_atom_site_label_3
_geom_torsion_atom_site_label_4
_geom_torsion_site_symmetry_1
_geom_torsion_site_symmetry_2
_geom_torsion_site_symmetry_3
_geom_torsion_site_symmetry_4
_geom_torsion
_geom_torsion_publ_flag
C6 C1 C2 C3 . . . . -0.2(4) ?
S1 C1 C2 C3 . . . . 177.5(2) ?
C6 C1 C2 C9 . . . . 180.0(3) ?
S1 C1 C2 C9 . . . . -2.3(4) ?
C1 C2 C3 C4 . . . . -0.3(5) ?
C9 C2 C3 C4 . . . . 179.6(3) ?
C2 C3 C4 C5 . . . . 0.3(6) ?
C3 C4 C5 C6 . . . . 0.1(5) ?
C2 C1 C6 C5 . . . . 0.6(4) ?
S1 C1 C6 C5 . . . . -177.3(2) ?
C4 C5 C6 C1 . . . . -0.5(5) ?
O3 C7 N1 S1 . . . . -6.3(4) ?
C8 C7 N1 S1 . . . . 173.3(2) ?
C7 N1 S1 O2 . . . . 57.5(3) ?
C7 N1 S1 O1 . . . . -174.5(2) ?
C7 N1 S1 C1 . . . . -58.2(2) ?
C6 C1 S1 O2 . . . . -6.2(3) ?
C2 C1 S1 O2 . . . . 176.0(2) ?
C6 C1 S1 O1 . . . . -138.9(2) ?
C2 C1 S1 O1 . . . . 43.3(2) ?
C6 C1 S1 N1 . . . . 109.8(2) ?
C2 C1 S1 N1 . . . . -68.0(2) ?

loop_
_cod_related_entry_id
_cod_related_entry_database
_cod_related_entry_code
1 ChemSpider 19009870
